data_7711337
loop_
_publ_author_name
'Santamar\'ia, Nazaret'
'Velasco, Clara'
'Mar\'in, Mario'
'Maya, Celia'
'Nicasio, M. Carmen'

_publ_section_title
;
 LPdCl2(amine) Complexes Supported by Terphenyl Phosphanes: Applications
 in Aryl Amination Reactions
;
_journal_name_full 'Dalton Transactions'
_journal_paper_doi 10.1039/D2DT01354A
_journal_year 2022
_chemical_formula_moiety 'C37 H44 Cl2 N P Pd, C H2 Cl2'
_chemical_formula_sum 'C38 H46 Cl4 N P Pd'
_chemical_formula_weight 795.93
_space_group_crystal_system orthorhombic
_space_group_IT_number 61
_space_group_name_Hall '-P 2ac 2ab'
_space_group_name_H-M_alt 'P b c a'
_atom_sites_solution_hydrogens geom
_atom_sites_solution_primary direct
_audit_creation_date 2022-03-13
_audit_creation_method
;
Olex2 1.3
(compiled 2020.11.12 svn.r5f609507 for OlexSys, GUI svn.r6408)
;
_audit_update_record
;
2022-03-15 deposited with the CCDC.	2022-09-26 downloaded from the CCDC.
;
_cell_angle_alpha 90
_cell_angle_beta 90
_cell_angle_gamma 90
_cell_formula_units_Z 8
_cell_length_a 15.2644(6)
_cell_length_b 18.3812(6)
_cell_length_c 25.6270(9)
_cell_measurement_reflns_used 9907
_cell_measurement_temperature 296.15
_cell_measurement_theta_max 21.98
_cell_measurement_theta_min 2.28
_cell_volume 7190.4(4)
_computing_molecular_graphics 'Olex2 1.3 (Dolomanov et al., 2009)'
_computing_publication_material 'Olex2 1.3 (Dolomanov et al., 2009)'
_computing_structure_refinement 'SHELXL 2018/3 (Sheldrick, 2015)'
_computing_structure_solution 'SHELXT  (Sheldrick, 2015)'
_diffrn_ambient_temperature 296.15
_diffrn_measured_fraction_theta_full 0.998
_diffrn_measured_fraction_theta_max 0.998
_diffrn_measurement_device_type 'Bruker APEX-II CCD'
_diffrn_measurement_method '\f and \w scans'
_diffrn_radiation_monochromator graphite
_diffrn_radiation_type AgK\a
_diffrn_radiation_wavelength 0.56086
_diffrn_reflns_av_R_equivalents 0.0569
_diffrn_reflns_av_unetI/netI 0.0382
_diffrn_reflns_Laue_measured_fraction_full 0.998
_diffrn_reflns_Laue_measured_fraction_max 0.998
_diffrn_reflns_limit_h_max 20
_diffrn_reflns_limit_h_min -17
_diffrn_reflns_limit_k_max 21
_diffrn_reflns_limit_k_min -24
_diffrn_reflns_limit_l_max 34
_diffrn_reflns_limit_l_min -31
_diffrn_reflns_number 64427
_diffrn_reflns_point_group_measured_fraction_full 0.998
_diffrn_reflns_point_group_measured_fraction_max 0.998
_diffrn_reflns_theta_full 19.665
_diffrn_reflns_theta_max 22.000
_diffrn_reflns_theta_min 1.505
_diffrn_standards_number 0
_exptl_absorpt_coefficient_mu 0.461
_exptl_absorpt_correction_T_max 0.7447
_exptl_absorpt_correction_T_min 0.6243
_exptl_absorpt_correction_type multi-scan
_exptl_absorpt_process_details
;
SADABS-2008/1 (Bruker,2008) was used for absorption correction.
wR2(int) was 0.1275 before and 0.0438 after correction.
The Ratio of minimum to maximum transmission is 0.8383.
The \l/2 correction factor is 0.0000.
;
_exptl_crystal_colour yellow
_exptl_crystal_colour_primary yellow
_exptl_crystal_density_diffrn 1.470
_exptl_crystal_description prism
_exptl_crystal_F_000 3280
_exptl_crystal_size_max 0.14
_exptl_crystal_size_mid 0.13
_exptl_crystal_size_min 0.08
_refine_diff_density_max 0.576
_refine_diff_density_min -0.712
_refine_diff_density_rms 0.086
_refine_ls_extinction_method none
_refine_ls_goodness_of_fit_ref 1.050
_refine_ls_hydrogen_treatment constr
_refine_ls_matrix_type full
_refine_ls_number_parameters 423
_refine_ls_number_reflns 8977
_refine_ls_number_restraints 4
_refine_ls_restrained_S_all 1.052
_refine_ls_R_factor_all 0.0536
_refine_ls_R_factor_gt 0.0360
_refine_ls_shift/su_max 0.003
_refine_ls_shift/su_mean 0.000
_refine_ls_structure_factor_coef Fsqd
_refine_ls_weighting_details 'w=1/[\s^2^(Fo^2^)+(0.0243P)^2^+9.8579P] where P=(Fo^2^+2Fc^2^)/3'
_refine_ls_weighting_scheme calc
_refine_ls_wR_factor_gt 0.0688
_refine_ls_wR_factor_ref 0.0750
_reflns_Friedel_coverage 0.000
_reflns_number_gt 7208
_reflns_number_total 8977
_reflns_threshold_expression 'I > 2\s(I)'
_cod_data_source_file d2dt01354a2.cif
_cod_data_source_block cla0221a
_cod_database_code 7711337
_shelx_shelxl_version_number 2018/3
_shelx_space_group_comment
;
The symmetry employed for this shelxl refinement is uniquely defined
by the following loop, which should always be used as a source of
symmetry information in preference to the above space-group names.
They are only intended as comments.
;
_olex2_refinement_description
;
1. Fixed Uiso
 At 1.2 times of:
  All C(H) groups, All C(H,H) groups
 At 1.5 times of:
  All C(H,H,H) groups
2. Restrained distances
 C38A-Cl3A = C38A-Cl4A
 1.7 with sigma of 0.01
 C38B-Cl3B = C38B-Cl4B
 1.7 with sigma of 0.01
3. Others
 Sof(C38B)=Sof(H38C)=Sof(H38D)=Sof(Cl3B)=Sof(Cl4B)=1-FVAR(1)
 Sof(C38A)=Sof(H38A)=Sof(H38B)=Sof(Cl3A)=Sof(Cl4A)=FVAR(1)
4.a Ternary CH refined with riding coordinates:
 C23(H23), C28(H28)
4.b Secondary CH2 refined with riding coordinates:
 C24(H24A,H24B), C25(H25A,H25B), C26(H26A,H26B), C27(H27A,H27B), C29(H29A,
 H29B), C30(H30A,H30B), C31(H31A,H31B), C32(H32A,H32B), C38A(H38A,H38B),
 C38B(H38C,H38D)
4.c Aromatic/amide H refined with riding coordinates:
 C3(H3), C4(H4), C5(H5), C9(H9), C10(H10), C11(H11), C17(H17), C18(H18),
 C19(H19), C33(H33), C34(H34), C36(H36), C35(H35), C37(H37)
4.d Idealised Me refined as rotating group:
 C13(H13A,H13B,H13C), C14(H14A,H14B,H14C), C21(H21A,H21B,H21C), C22(H22A,H22B,
 H22C)
;
_olex2_submission_special_instructions 'No special instructions were received'

loop_
_space_group_symop_operation_xyz
'x, y, z'
'-x+1/2, -y, z+1/2'
'-x, y+1/2, -z+1/2'
'x+1/2, -y+1/2, -z'
'-x, -y, -z'
'x-1/2, y, -z-1/2'
'x, -y-1/2, z-1/2'
'-x-1/2, y-1/2, z'

loop_
_atom_site_label
_atom_site_type_symbol
_atom_site_fract_x
_atom_site_fract_y
_atom_site_fract_z
_atom_site_U_iso_or_equiv
_atom_site_adp_type
_atom_site_occupancy
_atom_site_site_symmetry_order
_atom_site_calc_flag
_atom_site_refinement_flags_posn
_atom_site_refinement_flags_adp
_atom_site_refinement_flags_occupancy
_atom_site_disorder_assembly
_atom_site_disorder_group
Pd1 Pd 0.21398(2) 0.22501(2) 0.63095(2) 0.00937(5) Uani 1 1 d . . . . .
Cl2 Cl 0.13246(3) 0.24616(3) 0.55685(2) 0.01117(11) Uani 1 1 d . . . . .
Cl1 Cl 0.29287(4) 0.21106(3) 0.70722(2) 0.01736(12) Uani 1 1 d . . . . .
P1 P 0.33281(4) 0.18421(3) 0.58715(2) 0.00859(11) Uani 1 1 d . . . . .
N1 N 0.11082(12) 0.27052(10) 0.67569(7) 0.0123(4) Uani 1 1 d . . . . .
C1 C 0.36042(15) 0.08646(11) 0.59899(8) 0.0099(4) Uani 1 1 d . . . . .
C2 C 0.44428(15) 0.05837(12) 0.61202(8) 0.0111(4) Uani 1 1 d . . . . .
C3 C 0.45892(16) -0.01671(12) 0.61004(9) 0.0149(5) Uani 1 1 d . . . . .
H3 H 0.514100 -0.034477 0.618647 0.018 Uiso 1 1 calc R U . . .
C4 C 0.39439(16) -0.06529(12) 0.59577(9) 0.0170(5) Uani 1 1 d . . . . .
H4 H 0.406422 -0.114714 0.592753 0.020 Uiso 1 1 calc R U . . .
C5 C 0.31163(16) -0.03865(13) 0.58610(9) 0.0153(5) Uani 1 1 d . . . . .
H5 H 0.267010 -0.071111 0.577832 0.018 Uiso 1 1 calc R U . . .
C6 C 0.29274(15) 0.03534(12) 0.58833(8) 0.0113(4) Uani 1 1 d . . . . .
C7 C 0.52217(15) 0.10000(11) 0.63162(9) 0.0111(4) Uani 1 1 d . . . . .
C8 C 0.52755(16) 0.11663(12) 0.68534(9) 0.0149(5) Uani 1 1 d . . . . .
C9 C 0.60034(17) 0.15388(13) 0.70386(10) 0.0201(5) Uani 1 1 d . . . . .
H9 H 0.602779 0.167154 0.738850 0.024 Uiso 1 1 calc R U . . .
C10 C 0.66911(17) 0.17155(15) 0.67131(11) 0.0252(6) Uani 1 1 d . . . . .
H10 H 0.716412 0.198201 0.683865 0.030 Uiso 1 1 calc R U . . .
C11 C 0.66691(17) 0.14919(14) 0.61978(10) 0.0219(6) Uani 1 1 d . . . . .
H11 H 0.714647 0.158774 0.598299 0.026 Uiso 1 1 calc R U . . .
C12 C 0.59469(15) 0.11261(13) 0.59941(9) 0.0147(5) Uani 1 1 d . . . . .
C13 C 0.45958(17) 0.08930(14) 0.72319(9) 0.0195(5) Uani 1 1 d . . . . .
H13A H 0.470507 0.038996 0.730864 0.029 Uiso 1 1 calc R U . . .
H13B H 0.402400 0.094314 0.708016 0.029 Uiso 1 1 calc R U . . .
H13C H 0.462524 0.117192 0.754817 0.029 Uiso 1 1 calc R U . . .
C14 C 0.59883(16) 0.08612(14) 0.54361(9) 0.0190(5) Uani 1 1 d . . . . .
H14A H 0.640353 0.047052 0.541043 0.029 Uiso 1 1 calc R U . . .
H14B H 0.616711 0.125349 0.521295 0.029 Uiso 1 1 calc R U . . .
H14C H 0.542059 0.069123 0.533063 0.029 Uiso 1 1 calc R U . . .
C15 C 0.19621(15) 0.05267(12) 0.58381(9) 0.0131(5) Uani 1 1 d . . . . .
C16 C 0.15225(16) 0.05223(12) 0.53576(9) 0.0154(5) Uani 1 1 d . . . . .
C17 C 0.06214(16) 0.06555(12) 0.53484(10) 0.0183(5) Uani 1 1 d . . . . .
H17 H 0.033001 0.067693 0.503002 0.022 Uiso 1 1 calc R U . . .
C18 C 0.01600(16) 0.07554(13) 0.58028(11) 0.0213(5) Uani 1 1 d . . . . .
H18 H -0.043457 0.086451 0.579043 0.026 Uiso 1 1 calc R U . . .
C19 C 0.05792(16) 0.06937(13) 0.62774(10) 0.0200(5) Uani 1 1 d . . . . .
H19 H 0.025586 0.073517 0.658355 0.024 Uiso 1 1 calc R U . . .
C20 C 0.14776(16) 0.05704(12) 0.63064(10) 0.0167(5) Uani 1 1 d . . . . .
C21 C 0.19719(17) 0.03227(14) 0.48550(10) 0.0212(5) Uani 1 1 d . . . . .
H21A H 0.258958 0.041001 0.488724 0.032 Uiso 1 1 calc R U . . .
H21B H 0.173993 0.061350 0.457614 0.032 Uiso 1 1 calc R U . . .
H21C H 0.187286 -0.018256 0.478089 0.032 Uiso 1 1 calc R U . . .
C22 C 0.18951(17) 0.04140(14) 0.68261(10) 0.0217(5) Uani 1 1 d . . . . .
H22A H 0.147238 0.048546 0.709869 0.033 Uiso 1 1 calc R U . . .
H22B H 0.238147 0.073691 0.687853 0.033 Uiso 1 1 calc R U . . .
H22C H 0.209792 -0.008032 0.683279 0.033 Uiso 1 1 calc R U . . .
C23 C 0.42199(14) 0.24726(12) 0.60514(9) 0.0115(4) Uani 1 1 d . . . . .
H23 H 0.448487 0.228462 0.637262 0.014 Uiso 1 1 calc R U . . .
C24 C 0.38731(16) 0.32504(12) 0.61753(10) 0.0166(5) Uani 1 1 d . . . . .
H24A H 0.341722 0.338871 0.593103 0.020 Uiso 1 1 calc R U . . .
H24B H 0.363750 0.327210 0.652649 0.020 Uiso 1 1 calc R U . . .
C25 C 0.46754(18) 0.37562(13) 0.61210(11) 0.0230(6) Uani 1 1 d . . . . .
H25A H 0.456272 0.413489 0.586606 0.028 Uiso 1 1 calc R U . . .
H25B H 0.481414 0.398240 0.645281 0.028 Uiso 1 1 calc R U . . .
C26 C 0.54293(17) 0.32655(14) 0.59408(11) 0.0241(6) Uani 1 1 d . . . . .
H26A H 0.581242 0.352205 0.570128 0.029 Uiso 1 1 calc R U . . .
H26B H 0.577122 0.309666 0.623594 0.029 Uiso 1 1 calc R U . . .
C27 C 0.49746(15) 0.26327(13) 0.56693(10) 0.0171(5) Uani 1 1 d . . . . .
H27A H 0.536219 0.221750 0.563311 0.021 Uiso 1 1 calc R U . . .
H27B H 0.475637 0.277198 0.532813 0.021 Uiso 1 1 calc R U . . .
C28 C 0.32168(15) 0.18459(12) 0.51577(8) 0.0117(4) Uani 1 1 d . . . . .
H28 H 0.266912 0.158872 0.508156 0.014 Uiso 1 1 calc R U . . .
C29 C 0.31429(16) 0.26036(13) 0.48775(9) 0.0162(5) Uani 1 1 d . . . . .
H29A H 0.253934 0.270749 0.478543 0.019 Uiso 1 1 calc R U . . .
H29B H 0.335892 0.298961 0.510122 0.019 Uiso 1 1 calc R U . . .
C30 C 0.37147(17) 0.25331(14) 0.43834(9) 0.0214(5) Uani 1 1 d . . . . .
H30A H 0.342924 0.275778 0.408610 0.026 Uiso 1 1 calc R U . . .
H30B H 0.428057 0.276204 0.443532 0.026 Uiso 1 1 calc R U . . .
C31 C 0.38179(17) 0.17159(14) 0.42993(9) 0.0205(5) Uani 1 1 d . . . . .
H31A H 0.432503 0.160803 0.408474 0.025 Uiso 1 1 calc R U . . .
H31B H 0.329995 0.150801 0.413850 0.025 Uiso 1 1 calc R U . . .
C32 C 0.39395(16) 0.14374(13) 0.48557(9) 0.0152(5) Uani 1 1 d . . . . .
H32A H 0.451663 0.155757 0.498872 0.018 Uiso 1 1 calc R U . . .
H32B H 0.385549 0.091498 0.487452 0.018 Uiso 1 1 calc R U . . .
C33 C 0.12842(17) 0.31975(14) 0.71275(9) 0.0198(5) Uani 1 1 d . . . . .
H33 H 0.185683 0.336203 0.716512 0.024 Uiso 1 1 calc R U . . .
C34 C 0.06461(18) 0.34697(15) 0.74558(10) 0.0248(6) Uani 1 1 d . . . . .
H34 H 0.078645 0.381682 0.770627 0.030 Uiso 1 1 calc R U . . .
C36 C -0.03872(16) 0.27221(15) 0.70185(9) 0.0210(5) Uani 1 1 d . . . . .
H36 H -0.095478 0.254918 0.697369 0.025 Uiso 1 1 calc R U . . .
C35 C -0.02004(17) 0.32207(15) 0.74075(10) 0.0248(6) Uani 1 1 d . . . . .
H35 H -0.063749 0.338401 0.763153 0.030 Uiso 1 1 calc R U . . .
C37 C 0.02797(15) 0.24855(13) 0.66985(9) 0.0147(5) Uani 1 1 d . . . . .
H37 H 0.014815 0.216046 0.643169 0.018 Uiso 1 1 calc R U . . .
C38A C 0.7392(3) 0.9934(3) 0.6820(3) 0.092(2) Uani 0.886(6) 1 d D . P A 1
H38A H 0.697239 1.009879 0.656195 0.110 Uiso 0.886(6) 1 calc R U P A 1
H38B H 0.732637 1.023924 0.712657 0.110 Uiso 0.886(6) 1 calc R U P A 1
Cl3A Cl 0.71461(13) 0.90446(11) 0.69889(4) 0.0489(5) Uani 0.886(6) 1 d D . P A 1
Cl4A Cl 0.84335(7) 1.00488(9) 0.65740(7) 0.0369(4) Uani 0.886(6) 1 d D . P A 1
C38B C 0.7340(12) 0.9928(15) 0.6571(9) 0.031(8) Uiso 0.114(6) 1 d D . P A 2
H38C H 0.695980 1.034811 0.653997 0.038 Uiso 0.114(6) 1 calc R U P A 2
H38D H 0.739410 0.971566 0.622541 0.038 Uiso 0.114(6) 1 calc R U P A 2
Cl3B Cl 0.6850(7) 0.9324(6) 0.6955(4) 0.033(2) Uiso 0.114(6) 1 d D . P A 2
Cl4B Cl 0.8331(6) 1.0218(5) 0.6755(5) 0.030(2) Uiso 0.114(6) 1 d D . P A 2

loop_
_atom_site_aniso_label
_atom_site_aniso_U_11
_atom_site_aniso_U_22
_atom_site_aniso_U_33
_atom_site_aniso_U_23
_atom_site_aniso_U_13
_atom_site_aniso_U_12
Pd1 0.00858(9) 0.01022(8) 0.00931(8) -0.00138(6) 0.00065(7) 0.00114(7)
Cl2 0.0108(2) 0.0114(2) 0.0113(2) -0.00042(19) -0.00063(19) 0.0011(2)
Cl1 0.0163(3) 0.0240(3) 0.0118(2) -0.0002(2) -0.0028(2) 0.0016(2)
P1 0.0093(3) 0.0068(3) 0.0097(3) 0.0004(2) 0.0010(2) 0.0009(2)
N1 0.0120(9) 0.0124(9) 0.0126(9) -0.0004(7) 0.0027(7) 0.0032(8)
C1 0.0157(11) 0.0059(10) 0.0081(10) -0.0002(8) 0.0025(8) 0.0015(8)
C2 0.0142(11) 0.0096(10) 0.0094(10) 0.0006(8) 0.0022(8) 0.0006(9)
C3 0.0178(12) 0.0096(11) 0.0174(11) 0.0014(9) 0.0002(9) 0.0056(9)
C4 0.0263(14) 0.0067(11) 0.0181(12) -0.0004(9) 0.0008(10) 0.0014(9)
C5 0.0195(12) 0.0114(11) 0.0151(11) -0.0006(9) 0.0003(9) -0.0047(9)
C6 0.0138(11) 0.0103(10) 0.0100(10) 0.0010(8) 0.0011(9) -0.0013(9)
C7 0.0150(11) 0.0048(10) 0.0135(10) 0.0013(8) -0.0017(9) 0.0041(8)
C8 0.0186(12) 0.0110(11) 0.0153(11) 0.0008(9) -0.0029(9) 0.0061(9)
C9 0.0254(14) 0.0172(12) 0.0176(12) -0.0032(10) -0.0095(10) 0.0037(10)
C10 0.0199(14) 0.0237(14) 0.0318(14) 0.0021(11) -0.0129(11) -0.0057(11)
C11 0.0143(13) 0.0237(14) 0.0279(14) 0.0082(11) -0.0014(10) -0.0032(10)
C12 0.0130(12) 0.0128(11) 0.0182(11) 0.0027(9) -0.0018(9) 0.0035(9)
C13 0.0234(13) 0.0218(13) 0.0133(11) 0.0006(10) -0.0009(10) 0.0064(11)
C14 0.0162(12) 0.0201(13) 0.0208(12) 0.0006(10) 0.0045(10) 0.0048(10)
C15 0.0144(12) 0.0067(10) 0.0183(11) -0.0024(8) 0.0021(9) -0.0030(8)
C16 0.0167(12) 0.0087(11) 0.0208(12) 0.0000(9) -0.0004(10) -0.0032(9)
C17 0.0157(12) 0.0097(11) 0.0296(13) 0.0001(10) -0.0036(10) -0.0033(9)
C18 0.0122(12) 0.0114(12) 0.0404(15) 0.0001(11) 0.0025(11) -0.0046(9)
C19 0.0186(13) 0.0128(12) 0.0286(13) -0.0028(10) 0.0087(11) -0.0053(10)
C20 0.0179(12) 0.0102(11) 0.0219(12) -0.0026(9) 0.0043(10) -0.0066(9)
C21 0.0208(13) 0.0221(13) 0.0207(12) -0.0040(10) -0.0037(10) 0.0035(10)
C22 0.0246(14) 0.0204(13) 0.0200(12) -0.0005(10) 0.0068(10) -0.0064(11)
C23 0.0085(10) 0.0076(10) 0.0182(11) 0.0014(9) -0.0012(8) -0.0010(8)
C24 0.0176(12) 0.0096(11) 0.0226(12) -0.0015(9) -0.0022(10) 0.0013(9)
C25 0.0308(15) 0.0088(11) 0.0292(13) 0.0036(10) -0.0037(12) -0.0074(11)
C26 0.0196(13) 0.0175(13) 0.0352(15) 0.0095(11) -0.0046(11) -0.0088(10)
C27 0.0134(11) 0.0148(12) 0.0232(12) 0.0055(9) 0.0034(9) -0.0002(9)
C28 0.0156(11) 0.0091(10) 0.0103(10) 0.0008(8) 0.0010(9) 0.0016(9)
C29 0.0173(12) 0.0158(12) 0.0155(11) 0.0064(9) 0.0045(9) 0.0062(9)
C30 0.0232(13) 0.0235(13) 0.0175(12) 0.0102(10) 0.0084(10) 0.0099(11)
C31 0.0239(14) 0.0255(14) 0.0123(11) 0.0015(10) 0.0069(10) 0.0082(11)
C32 0.0202(13) 0.0122(11) 0.0133(11) 0.0010(9) 0.0035(9) 0.0043(9)
C33 0.0197(13) 0.0208(13) 0.0188(12) -0.0054(10) 0.0025(10) -0.0008(10)
C34 0.0263(14) 0.0284(14) 0.0199(13) -0.0100(11) 0.0021(11) 0.0066(12)
C36 0.0120(12) 0.0310(14) 0.0199(12) 0.0045(11) 0.0014(9) 0.0027(11)
C35 0.0208(14) 0.0349(15) 0.0187(13) -0.0021(11) 0.0060(10) 0.0109(12)
C37 0.0164(12) 0.0155(11) 0.0121(10) 0.0019(9) -0.0015(9) 0.0037(10)
C38A 0.063(3) 0.065(3) 0.146(6) 0.075(4) 0.078(4) 0.033(3)
Cl3A 0.0505(9) 0.0539(10) 0.0423(5) 0.0161(5) -0.0129(5) -0.0276(8)
Cl4A 0.0250(5) 0.0524(7) 0.0332(7) 0.0043(6) 0.0059(4) -0.0065(4)

loop_
_atom_type_symbol
_atom_type_description
_atom_type_scat_dispersion_real
_atom_type_scat_dispersion_imag
_atom_type_scat_source
C C 0.0013 0.0009 'International Tables Vol C Tables 4.2.6.8 and 6.1.1.4'
H H 0.0000 0.0000 'International Tables Vol C Tables 4.2.6.8 and 6.1.1.4'
Cl Cl 0.1009 0.0992 'International Tables Vol C Tables 4.2.6.8 and 6.1.1.4'
N N 0.0030 0.0020 'International Tables Vol C Tables 4.2.6.8 and 6.1.1.4'
P P 0.0671 0.0586 'International Tables Vol C Tables 4.2.6.8 and 6.1.1.4'
Pd Pd -1.9167 0.6584 'International Tables Vol C Tables 4.2.6.8 and 6.1.1.4'

loop_
_geom_angle_atom_site_label_1
_geom_angle_atom_site_label_2
_geom_angle_atom_site_label_3
_geom_angle
_geom_angle_site_symmetry_1
_geom_angle_site_symmetry_3
_geom_angle_publ_flag
Cl2 Pd1 Cl1 176.30(2) . . ?
P1 Pd1 Cl2 94.60(2) . . ?
P1 Pd1 Cl1 87.99(2) . . ?
N1 Pd1 Cl2 88.74(5) . . ?
N1 Pd1 Cl1 88.47(5) . . ?
N1 Pd1 P1 174.42(5) . . ?
C1 P1 Pd1 114.76(7) . . ?
C23 P1 Pd1 105.04(7) . . ?
C23 P1 C1 113.35(10) . . ?
C28 P1 Pd1 114.76(8) . . ?
C28 P1 C1 100.72(10) . . ?
C28 P1 C23 108.33(10) . . ?
C33 N1 Pd1 120.09(16) . . ?
C37 N1 Pd1 121.55(15) . . ?
C37 N1 C33 118.3(2) . . ?
C2 C1 P1 126.20(17) . . ?
C2 C1 C6 117.35(19) . . ?
C6 C1 P1 116.08(16) . . ?
C1 C2 C7 127.41(19) . . ?
C3 C2 C1 119.6(2) . . ?
C3 C2 C7 112.9(2) . . ?
C2 C3 H3 118.8 . . ?
C4 C3 C2 122.3(2) . . ?
C4 C3 H3 118.8 . . ?
C3 C4 H4 120.9 . . ?
C5 C4 C3 118.2(2) . . ?
C5 C4 H4 120.9 . . ?
C4 C5 H5 119.0 . . ?
C4 C5 C6 122.0(2) . . ?
C6 C5 H5 119.0 . . ?
C1 C6 C15 125.7(2) . . ?
C5 C6 C1 120.2(2) . . ?
C5 C6 C15 113.9(2) . . ?
C8 C7 C2 118.9(2) . . ?
C12 C7 C2 120.9(2) . . ?
C12 C7 C8 119.5(2) . . ?
C7 C8 C13 121.0(2) . . ?
C9 C8 C7 119.1(2) . . ?
C9 C8 C13 119.7(2) . . ?
C8 C9 H9 119.4 . . ?
C10 C9 C8 121.2(2) . . ?
C10 C9 H9 119.4 . . ?
C9 C10 H10 120.4 . . ?
C9 C10 C11 119.3(2) . . ?
C11 C10 H10 120.4 . . ?
C10 C11 H11 119.3 . . ?
C10 C11 C12 121.4(2) . . ?
C12 C11 H11 119.3 . . ?
C7 C12 C14 122.5(2) . . ?
C11 C12 C7 119.0(2) . . ?
C11 C12 C14 118.5(2) . . ?
C8 C13 H13A 109.5 . . ?
C8 C13 H13B 109.5 . . ?
C8 C13 H13C 109.5 . . ?
H13A C13 H13B 109.5 . . ?
H13A C13 H13C 109.5 . . ?
H13B C13 H13C 109.5 . . ?
C12 C14 H14A 109.5 . . ?
C12 C14 H14B 109.5 . . ?
C12 C14 H14C 109.5 . . ?
H14A C14 H14B 109.5 . . ?
H14A C14 H14C 109.5 . . ?
H14B C14 H14C 109.5 . . ?
C16 C15 C6 122.2(2) . . ?
C16 C15 C20 119.7(2) . . ?
C20 C15 C6 117.2(2) . . ?
C15 C16 C21 122.3(2) . . ?
C17 C16 C15 119.0(2) . . ?
C17 C16 C21 118.5(2) . . ?
C16 C17 H17 119.5 . . ?
C18 C17 C16 120.9(2) . . ?
C18 C17 H17 119.5 . . ?
C17 C18 H18 120.0 . . ?
C17 C18 C19 119.9(2) . . ?
C19 C18 H18 120.0 . . ?
C18 C19 H19 119.4 . . ?
C18 C19 C20 121.2(2) . . ?
C20 C19 H19 119.4 . . ?
C15 C20 C22 121.3(2) . . ?
C19 C20 C15 118.7(2) . . ?
C19 C20 C22 119.7(2) . . ?
C16 C21 H21A 109.5 . . ?
C16 C21 H21B 109.5 . . ?
C16 C21 H21C 109.5 . . ?
H21A C21 H21B 109.5 . . ?
H21A C21 H21C 109.5 . . ?
H21B C21 H21C 109.5 . . ?
C20 C22 H22A 109.5 . . ?
C20 C22 H22B 109.5 . . ?
C20 C22 H22C 109.5 . . ?
H22A C22 H22B 109.5 . . ?
H22A C22 H22C 109.5 . . ?
H22B C22 H22C 109.5 . . ?
P1 C23 H23 107.0 . . ?
C24 C23 P1 112.12(15) . . ?
C24 C23 H23 107.0 . . ?
C27 C23 P1 120.83(16) . . ?
C27 C23 H23 107.0 . . ?
C27 C23 C24 102.03(18) . . ?
C23 C24 H24A 110.7 . . ?
C23 C24 H24B 110.7 . . ?
H24A C24 H24B 108.8 . . ?
C25 C24 C23 105.36(19) . . ?
C25 C24 H24A 110.7 . . ?
C25 C24 H24B 110.7 . . ?
C24 C25 H25A 110.6 . . ?
C24 C25 H25B 110.6 . . ?
H25A C25 H25B 108.8 . . ?
C26 C25 C24 105.56(19) . . ?
C26 C25 H25A 110.6 . . ?
C26 C25 H25B 110.6 . . ?
C25 C26 H26A 110.9 . . ?
C25 C26 H26B 110.9 . . ?
H26A C26 H26B 108.9 . . ?
C27 C26 C25 104.2(2) . . ?
C27 C26 H26A 110.9 . . ?
C27 C26 H26B 110.9 . . ?
C23 C27 H27A 111.5 . . ?
C23 C27 H27B 111.5 . . ?
C26 C27 C23 101.32(19) . . ?
C26 C27 H27A 111.5 . . ?
C26 C27 H27B 111.5 . . ?
H27A C27 H27B 109.3 . . ?
P1 C28 H28 106.0 . . ?
C29 C28 P1 117.72(16) . . ?
C29 C28 H28 106.0 . . ?
C32 C28 P1 115.56(16) . . ?
C32 C28 H28 106.0 . . ?
C32 C28 C29 104.69(17) . . ?
C28 C29 H29A 110.7 . . ?
C28 C29 H29B 110.7 . . ?
H29A C29 H29B 108.8 . . ?
C30 C29 C28 105.07(18) . . ?
C30 C29 H29A 110.7 . . ?
C30 C29 H29B 110.7 . . ?
C29 C30 H30A 110.8 . . ?
C29 C30 H30B 110.8 . . ?
H30A C30 H30B 108.8 . . ?
C31 C30 C29 104.89(19) . . ?
C31 C30 H30A 110.8 . . ?
C31 C30 H30B 110.8 . . ?
C30 C31 H31A 111.3 . . ?
C30 C31 H31B 111.3 . . ?
C30 C31 C32 102.17(19) . . ?
H31A C31 H31B 109.2 . . ?
C32 C31 H31A 111.3 . . ?
C32 C31 H31B 111.3 . . ?
C28 C32 H32A 111.2 . . ?
C28 C32 H32B 111.2 . . ?
C31 C32 C28 102.61(18) . . ?
C31 C32 H32A 111.2 . . ?
C31 C32 H32B 111.2 . . ?
H32A C32 H32B 109.2 . . ?
N1 C33 H33 118.8 . . ?
N1 C33 C34 122.4(2) . . ?
C34 C33 H33 118.8 . . ?
C33 C34 H34 120.4 . . ?
C35 C34 C33 119.1(2) . . ?
C35 C34 H34 120.4 . . ?
C35 C36 H36 120.5 . . ?
C37 C36 H36 120.5 . . ?
C37 C36 C35 119.1(2) . . ?
C34 C35 C36 118.6(2) . . ?
C34 C35 H35 120.7 . . ?
C36 C35 H35 120.7 . . ?
N1 C37 C36 122.5(2) . . ?
N1 C37 H37 118.7 . . ?
C36 C37 H37 118.7 . . ?
H38A C38A H38B 107.6 . . ?
Cl3A C38A H38A 108.7 . . ?
Cl3A C38A H38B 108.7 . . ?
Cl4A C38A H38A 108.7 . . ?
Cl4A C38A H38B 108.7 . . ?
Cl4A C38A Cl3A 114.0(3) . . ?
H38C C38B H38D 107.3 . . ?
Cl3B C38B H38C 108.1 . . ?
Cl3B C38B H38D 108.1 . . ?
Cl3B C38B Cl4B 116.9(10) . . ?
Cl4B C38B H38C 108.1 . . ?
Cl4B C38B H38D 108.1 . . ?

loop_
_geom_bond_atom_site_label_1
_geom_bond_atom_site_label_2
_geom_bond_distance
_geom_bond_site_symmetry_2
_geom_bond_publ_flag
Pd1 Cl2 2.3034(5) . ?
Pd1 Cl1 2.3101(6) . ?
Pd1 P1 2.2610(6) . ?
Pd1 N1 2.1199(18) . ?
P1 C1 1.870(2) . ?
P1 C23 1.846(2) . ?
P1 C28 1.837(2) . ?
N1 C33 1.339(3) . ?
N1 C37 1.336(3) . ?
C1 C2 1.420(3) . ?
C1 C6 1.423(3) . ?
C2 C3 1.399(3) . ?
C2 C7 1.500(3) . ?
C3 H3 0.9300 . ?
C3 C4 1.379(3) . ?
C4 H4 0.9300 . ?
C4 C5 1.377(3) . ?
C5 H5 0.9300 . ?
C5 C6 1.391(3) . ?
C6 C15 1.512(3) . ?
C7 C8 1.413(3) . ?
C7 C12 1.400(3) . ?
C8 C9 1.389(3) . ?
C8 C13 1.507(3) . ?
C9 H9 0.9300 . ?
C9 C10 1.380(4) . ?
C10 H10 0.9300 . ?
C10 C11 1.383(4) . ?
C11 H11 0.9300 . ?
C11 C12 1.393(3) . ?
C12 C14 1.512(3) . ?
C13 H13A 0.9600 . ?
C13 H13B 0.9600 . ?
C13 H13C 0.9600 . ?
C14 H14A 0.9600 . ?
C14 H14B 0.9600 . ?
C14 H14C 0.9600 . ?
C15 C16 1.402(3) . ?
C15 C20 1.412(3) . ?
C16 C17 1.397(3) . ?
C16 C21 1.505(3) . ?
C17 H17 0.9300 . ?
C17 C18 1.373(4) . ?
C18 H18 0.9300 . ?
C18 C19 1.379(4) . ?
C19 H19 0.9300 . ?
C19 C20 1.392(4) . ?
C20 C22 1.504(3) . ?
C21 H21A 0.9600 . ?
C21 H21B 0.9600 . ?
C21 H21C 0.9600 . ?
C22 H22A 0.9600 . ?
C22 H22B 0.9600 . ?
C22 H22C 0.9600 . ?
C23 H23 0.9800 . ?
C23 C24 1.557(3) . ?
C23 C27 1.540(3) . ?
C24 H24A 0.9700 . ?
C24 H24B 0.9700 . ?
C24 C25 1.544(3) . ?
C25 H25A 0.9700 . ?
C25 H25B 0.9700 . ?
C25 C26 1.533(4) . ?
C26 H26A 0.9700 . ?
C26 H26B 0.9700 . ?
C26 C27 1.523(3) . ?
C27 H27A 0.9700 . ?
C27 H27B 0.9700 . ?
C28 H28 0.9800 . ?
C28 C29 1.571(3) . ?
C28 C32 1.543(3) . ?
C29 H29A 0.9700 . ?
C29 H29B 0.9700 . ?
C29 C30 1.543(3) . ?
C30 H30A 0.9700 . ?
C30 H30B 0.9700 . ?
C30 C31 1.526(4) . ?
C31 H31A 0.9700 . ?
C31 H31B 0.9700 . ?
C31 C32 1.526(3) . ?
C32 H32A 0.9700 . ?
C32 H32B 0.9700 . ?
C33 H33 0.9300 . ?
C33 C34 1.381(3) . ?
C34 H34 0.9300 . ?
C34 C35 1.376(4) . ?
C36 H36 0.9300 . ?
C36 C35 1.384(4) . ?
C36 C37 1.378(3) . ?
C35 H35 0.9300 . ?
C37 H37 0.9300 . ?
C38A H38A 0.9700 . ?
C38A H38B 0.9700 . ?
C38A Cl3A 1.732(5) . ?
C38A Cl4A 1.723(4) . ?
C38B H38C 0.9700 . ?
C38B H38D 0.9700 . ?
C38B Cl3B 1.661(10) . ?
C38B Cl4B 1.672(10) . ?

loop_
_geom_torsion_atom_site_label_1
_geom_torsion_atom_site_label_2
_geom_torsion_atom_site_label_3
_geom_torsion_atom_site_label_4
_geom_torsion
_geom_torsion_site_symmetry_1
_geom_torsion_site_symmetry_2
_geom_torsion_site_symmetry_3
_geom_torsion_site_symmetry_4
_geom_torsion_publ_flag
Pd1 P1 C1 C2 -130.89(17) . . . . ?
Pd1 P1 C1 C6 56.32(17) . . . . ?
Pd1 P1 C23 C24 -29.84(17) . . . . ?
Pd1 P1 C23 C27 -150.15(16) . . . . ?
Pd1 P1 C28 C29 66.58(18) . . . . ?
Pd1 P1 C28 C32 -168.75(14) . . . . ?
Pd1 N1 C33 C34 -175.0(2) . . . . ?
Pd1 N1 C37 C36 173.61(18) . . . . ?
P1 C1 C2 C3 -167.90(17) . . . . ?
P1 C1 C2 C7 16.1(3) . . . . ?
P1 C1 C6 C5 167.51(17) . . . . ?
P1 C1 C6 C15 -18.8(3) . . . . ?
P1 C23 C24 C25 -160.22(16) . . . . ?
P1 C23 C27 C26 169.94(16) . . . . ?
P1 C28 C29 C30 138.82(18) . . . . ?
P1 C28 C32 C31 -164.53(17) . . . . ?
N1 C33 C34 C35 1.0(4) . . . . ?
C1 P1 C23 C24 -155.88(15) . . . . ?
C1 P1 C23 C27 83.81(19) . . . . ?
C1 P1 C28 C29 -169.59(17) . . . . ?
C1 P1 C28 C32 -44.92(19) . . . . ?
C1 C2 C3 C4 0.0(3) . . . . ?
C1 C2 C7 C8 82.5(3) . . . . ?
C1 C2 C7 C12 -107.2(3) . . . . ?
C1 C6 C15 C16 107.7(3) . . . . ?
C1 C6 C15 C20 -83.1(3) . . . . ?
C2 C1 C6 C5 -5.9(3) . . . . ?
C2 C1 C6 C15 167.8(2) . . . . ?
C2 C3 C4 C5 -3.8(4) . . . . ?
C2 C7 C8 C9 178.7(2) . . . . ?
C2 C7 C8 C13 3.8(3) . . . . ?
C2 C7 C12 C11 -177.7(2) . . . . ?
C2 C7 C12 C14 0.5(3) . . . . ?
C3 C2 C7 C8 -93.7(2) . . . . ?
C3 C2 C7 C12 76.5(3) . . . . ?
C3 C4 C5 C6 2.6(3) . . . . ?
C4 C5 C6 C1 2.3(3) . . . . ?
C4 C5 C6 C15 -172.1(2) . . . . ?
C5 C6 C15 C16 -78.2(3) . . . . ?
C5 C6 C15 C20 91.0(2) . . . . ?
C6 C1 C2 C3 4.8(3) . . . . ?
C6 C1 C2 C7 -171.2(2) . . . . ?
C6 C15 C16 C17 177.1(2) . . . . ?
C6 C15 C16 C21 1.9(3) . . . . ?
C6 C15 C20 C19 -176.9(2) . . . . ?
C6 C15 C20 C22 -3.0(3) . . . . ?
C7 C2 C3 C4 176.5(2) . . . . ?
C7 C8 C9 C10 -3.3(4) . . . . ?
C8 C7 C12 C11 -7.5(3) . . . . ?
C8 C7 C12 C14 170.7(2) . . . . ?
C8 C9 C10 C11 -2.6(4) . . . . ?
C9 C10 C11 C12 3.5(4) . . . . ?
C10 C11 C12 C7 1.6(4) . . . . ?
C10 C11 C12 C14 -176.7(2) . . . . ?
C12 C7 C8 C9 8.4(3) . . . . ?
C12 C7 C8 C13 -166.6(2) . . . . ?
C13 C8 C9 C10 171.7(2) . . . . ?
C15 C16 C17 C18 -3.1(3) . . . . ?
C16 C15 C20 C19 -7.4(3) . . . . ?
C16 C15 C20 C22 166.5(2) . . . . ?
C16 C17 C18 C19 -2.8(4) . . . . ?
C17 C18 C19 C20 3.6(4) . . . . ?
C18 C19 C20 C15 1.5(4) . . . . ?
C18 C19 C20 C22 -172.5(2) . . . . ?
C20 C15 C16 C17 8.2(3) . . . . ?
C20 C15 C16 C21 -167.0(2) . . . . ?
C21 C16 C17 C18 172.3(2) . . . . ?
C23 P1 C1 C2 -10.2(2) . . . . ?
C23 P1 C1 C6 177.01(15) . . . . ?
C23 P1 C28 C29 -50.4(2) . . . . ?
C23 P1 C28 C32 74.27(18) . . . . ?
C23 C24 C25 C26 3.1(3) . . . . ?
C24 C23 C27 C26 44.8(2) . . . . ?
C24 C25 C26 C27 25.1(3) . . . . ?
C25 C26 C27 C23 -43.6(2) . . . . ?
C27 C23 C24 C25 -29.5(2) . . . . ?
C28 P1 C1 C2 105.3(2) . . . . ?
C28 P1 C1 C6 -67.50(18) . . . . ?
C28 P1 C23 C24 93.24(17) . . . . ?
C28 P1 C23 C27 -27.1(2) . . . . ?
C28 C29 C30 C31 19.0(3) . . . . ?
C29 C28 C32 C31 -33.4(2) . . . . ?
C29 C30 C31 C32 -40.0(2) . . . . ?
C30 C31 C32 C28 45.4(2) . . . . ?
C32 C28 C29 C30 8.9(2) . . . . ?
C33 N1 C37 C36 -2.9(3) . . . . ?
C33 C34 C35 C36 -2.1(4) . . . . ?
C35 C36 C37 N1 1.7(4) . . . . ?
C37 N1 C33 C34 1.5(4) . . . . ?
C37 C36 C35 C34 0.9(4) . . . . ?
